data_7061927
loop_
_publ_author_name
'Chen, Jianbang'
'Zhang, Jie'
'Zhu, Aixin'
'Huang, Xuchu'

_publ_section_title
;
 Li7SrScB12O24 and Li7Ba0.6Ca0.4ScB12O24: two new quaternary rare-earth
 borates with short UV cutoff edges
;
_journal_issue 41
_journal_name_full 'New Journal of Chemistry'
_journal_page_first 19629
_journal_page_last 19632
_journal_paper_doi 10.1039/D2NJ04448J
_journal_volume 46
_journal_year 2022
_chemical_formula_moiety 'B12 Ba0.584 Ca0.416 Li7 O24 Sc1'
_chemical_formula_sum 'B12 Ba0.58 Ca0.42 Li7 O24 Sc'
_chemical_formula_weight 704.08
_space_group_crystal_system trigonal
_space_group_IT_number 148
_space_group_name_Hall '-R 3'
_space_group_name_H-M_alt 'R -3 :H'
_atom_sites_solution_primary dual
_audit_creation_date 2022-04-19
_audit_creation_method
;
Olex2 1.5-alpha
(compiled 2021.08.20 svn.r13c46975 for OlexSys, GUI svn.r6392)
;
_audit_update_record
;
2022-08-21 deposited with the CCDC.	2022-09-22 downloaded from the CCDC.
;
_cell_angle_alpha 90
_cell_angle_beta 90
_cell_angle_gamma 120
_cell_formula_units_Z 3
_cell_length_a 14.9000(6)
_cell_length_b 14.9000(6)
_cell_length_c 6.5867(5)
_cell_measurement_reflns_used 1198
_cell_measurement_temperature 295.00
_cell_measurement_theta_max 27.39
_cell_measurement_theta_min 3.47
_cell_volume 1266.40(12)
_computing_cell_refinement 'SAINT V8.40B (?, 2016)'
_computing_data_reduction 'SAINT V8.40B (?, 2016)'
_computing_molecular_graphics 'Olex2 1.5-alpha (Dolomanov et al., 2009)'
_computing_publication_material 'Olex2 1.5-alpha (Dolomanov et al., 2009)'
_computing_structure_refinement 'SHELXL 2018/3 (Sheldrick, 2015)'
_computing_structure_solution 'SHELXT 2018/2 (Sheldrick, 2018)'
_diffrn_ambient_temperature 295.00
_diffrn_measured_fraction_theta_full 0.961
_diffrn_measured_fraction_theta_max 0.969
_diffrn_measurement_device_type 'Bruker APEX-II CCD'
_diffrn_measurement_method '\f and \w scans'
_diffrn_radiation_type MoK\a
_diffrn_radiation_wavelength 0.71073
_diffrn_reflns_av_R_equivalents 0.0403
_diffrn_reflns_av_unetI/netI 0.0318
_diffrn_reflns_Laue_measured_fraction_full 0.961
_diffrn_reflns_Laue_measured_fraction_max 0.969
_diffrn_reflns_limit_h_max 19
_diffrn_reflns_limit_h_min -19
_diffrn_reflns_limit_k_max 13
_diffrn_reflns_limit_k_min -18
_diffrn_reflns_limit_l_max 8
_diffrn_reflns_limit_l_min -8
_diffrn_reflns_number 2362
_diffrn_reflns_point_group_measured_fraction_full 0.961
_diffrn_reflns_point_group_measured_fraction_max 0.969
_diffrn_reflns_theta_full 25.242
_diffrn_reflns_theta_max 27.485
_diffrn_reflns_theta_min 3.473
_diffrn_source_current 1.4
_diffrn_source_power 0.07
_diffrn_source_voltage 50.0
_diffrn_standards_number 0
_exptl_absorpt_coefficient_mu 2.038
_exptl_absorpt_correction_T_max 0.7456
_exptl_absorpt_correction_T_min 0.6024
_exptl_absorpt_correction_type none
_exptl_absorpt_process_details
;
SADABS-2016/2 (Bruker,2016/2) was used for absorption correction.
wR2(int) was 0.1210 before and 0.0492 after correction.
The Ratio of minimum to maximum transmission is 0.8079.
The \l/2 correction factor is Not present.
;
_exptl_crystal_colour 'clear light colourless'
_exptl_crystal_colour_lustre clear
_exptl_crystal_colour_modifier light
_exptl_crystal_colour_primary colourless
_exptl_crystal_density_diffrn 2.770
_exptl_crystal_description block
_exptl_crystal_F_000 1005
_exptl_crystal_size_max 0.12
_exptl_crystal_size_mid 0.1
_exptl_crystal_size_min 0.08
_refine_diff_density_max 0.458
_refine_diff_density_min -0.306
_refine_diff_density_rms 0.077
_refine_ls_extinction_method none
_refine_ls_goodness_of_fit_ref 1.101
_refine_ls_hydrogen_treatment undef
_refine_ls_matrix_type full
_refine_ls_number_parameters 78
_refine_ls_number_reflns 631
_refine_ls_number_restraints 6
_refine_ls_restrained_S_all 1.095
_refine_ls_R_factor_all 0.0270
_refine_ls_R_factor_gt 0.0253
_refine_ls_shift/su_max 0.000
_refine_ls_shift/su_mean 0.000
_refine_ls_structure_factor_coef Fsqd
_refine_ls_weighting_details 'w=1/[\s^2^(Fo^2^)+(0.0364P)^2^+1.1360P] where P=(Fo^2^+2Fc^2^)/3'
_refine_ls_weighting_scheme calc
_refine_ls_wR_factor_gt 0.0645
_refine_ls_wR_factor_ref 0.0655
_reflns_Friedel_coverage 0.000
_reflns_number_gt 593
_reflns_number_total 631
_reflns_threshold_expression 'I > 2\s(I)'
_cod_data_source_file d2nj04448j2.cif
_cod_data_source_block 222
_cod_depositor_comments 'Adding full bibliography for 7061927--7061928.cif.'
_cod_original_cell_volume 1266.40(14)
_cod_original_sg_symbol_H-M 'R -3'
_cod_database_code 7061927
_shelx_shelxl_version_number 2018/3
_shelx_space_group_comment
;
The symmetry employed for this shelxl refinement is uniquely defined
by the following loop, which should always be used as a source of
symmetry information in preference to the above space-group names.
They are only intended as comments.
;
_shelx_estimated_absorpt_t_max 0.854
_shelx_estimated_absorpt_t_min 0.792
_olex2_refinement_description
;
1. Shared sites
{Ca1, Ba1}
2. Uiso/Uaniso restraints and constraints
Uanis(Li2) \\sim Ueq: with sigma of 0.001 and sigma for terminal atoms of 0.002
Uanis(Ca1) = Uanis(Ba1)
3. Others
 Sof(Ba1)=0.16667*(1-FVAR(2))
 Sof(Ca1)=0.16667*FVAR(2)
 Fixed Sof: Li2(0.16667)
;
_olex2_submission_special_instructions 'No special instructions were received'

loop_
_space_group_symop_operation_xyz
'x, y, z'
'-y, x-y, z'
'-x+y, -x, z'
'x+2/3, y+1/3, z+1/3'
'-y+2/3, x-y+1/3, z+1/3'
'-x+y+2/3, -x+1/3, z+1/3'
'x+1/3, y+2/3, z+2/3'
'-y+1/3, x-y+2/3, z+2/3'
'-x+y+1/3, -x+2/3, z+2/3'
'-x, -y, -z'
'y, -x+y, -z'
'x-y, x, -z'
'-x+2/3, -y+1/3, -z+1/3'
'y+2/3, -x+y+1/3, -z+1/3'
'x-y+2/3, x+1/3, -z+1/3'
'-x+1/3, -y+2/3, -z+2/3'
'y+1/3, -x+y+2/3, -z+2/3'
'x-y+1/3, x+2/3, -z+2/3'

loop_
_atom_site_label
_atom_site_type_symbol
_atom_site_fract_x
_atom_site_fract_y
_atom_site_fract_z
_atom_site_U_iso_or_equiv
_atom_site_adp_type
_atom_site_occupancy
_atom_site_site_symmetry_order
_atom_site_calc_flag
_atom_site_refinement_flags_posn
_atom_site_refinement_flags_adp
_atom_site_refinement_flags_occupancy
_atom_site_disorder_assembly
_atom_site_disorder_group
Ba1 Ba 0.333333 0.666667 0.666667 0.01734(19) Uani 0.584(3) 6 d S T P . .
Sc1 Sc 0.333333 0.666667 0.166667 0.0124(3) Uani 1 6 d S T P . .
Ca1 Ca 0.333333 0.666667 0.666667 0.01734(19) Uani 0.416(3) 6 d S T P . .
O1 O 0.03727(12) 0.36959(11) 0.7990(2) 0.0120(4) Uani 1 1 d . . . . .
O2 O 0.14455(12) 0.46126(12) 0.5142(2) 0.0172(4) Uani 1 1 d . . . . .
O3 O 0.05189(12) 0.47376(11) 0.2270(2) 0.0161(4) Uani 1 1 d . . . . .
O4 O 0.20474(12) 0.62101(12) 0.3503(2) 0.0174(4) Uani 1 1 d . . . . .
B1 B 0.05543(18) 0.36133(18) 0.5862(3) 0.0126(5) Uani 1 1 d . . . . .
B2 B 0.13241(18) 0.51915(18) 0.3636(4) 0.0136(5) Uani 1 1 d . . . . .
Li1 Li 0.1023(4) 0.4988(4) 0.9302(8) 0.0393(12) Uani 1 1 d . . . . .
Li2 Li 0.1245(16) 0.4082(16) 1.045(3) 0.012(4) Uani 0.1667 1 d . U P . .

loop_
_atom_site_aniso_label
_atom_site_aniso_U_11
_atom_site_aniso_U_22
_atom_site_aniso_U_33
_atom_site_aniso_U_23
_atom_site_aniso_U_13
_atom_site_aniso_U_12
Ba1 0.0218(2) 0.0218(2) 0.0084(2) 0.000 0.000 0.01090(11)
Sc1 0.0085(3) 0.0085(3) 0.0203(5) 0.000 0.000 0.00426(16)
Ca1 0.0218(2) 0.0218(2) 0.0084(2) 0.000 0.000 0.01090(11)
O1 0.0180(8) 0.0103(7) 0.0076(7) -0.0004(5) 0.0007(5) 0.0069(6)
O2 0.0141(8) 0.0147(8) 0.0168(8) 0.0023(6) -0.0021(6) 0.0026(6)
O3 0.0160(8) 0.0123(8) 0.0175(8) 0.0037(5) -0.0016(6) 0.0052(6)
O4 0.0113(7) 0.0102(7) 0.0299(9) 0.0009(6) 0.0038(6) 0.0047(6)
B1 0.0159(11) 0.0119(11) 0.0088(10) -0.0006(8) -0.0001(8) 0.0061(9)
B2 0.0135(11) 0.0121(11) 0.0156(11) 0.0013(8) 0.0045(8) 0.0067(9)
Li1 0.041(3) 0.027(2) 0.040(3) -0.007(2) 0.007(2) 0.009(2)
Li2 0.012(4) 0.012(4) 0.012(4) 0.0000(11) -0.0001(11) 0.006(2)

loop_
_atom_type_symbol
_atom_type_description
_atom_type_scat_dispersion_real
_atom_type_scat_dispersion_imag
_atom_type_scat_source
B B 0.0013 0.0007 'International Tables Vol C Tables 4.2.6.8 and 6.1.1.4'
Ba Ba -0.3244 2.2819 'International Tables Vol C Tables 4.2.6.8 and 6.1.1.4'
Ca Ca 0.2262 0.3064 'International Tables Vol C Tables 4.2.6.8 and 6.1.1.4'
Li Li -0.0003 0.0001 'International Tables Vol C Tables 4.2.6.8 and 6.1.1.4'
O O 0.0106 0.0060 'International Tables Vol C Tables 4.2.6.8 and 6.1.1.4'
Sc Sc 0.2519 0.3716 'International Tables Vol C Tables 4.2.6.8 and 6.1.1.4'

loop_
_geom_angle_atom_site_label_1
_geom_angle_atom_site_label_2
_geom_angle_atom_site_label_3
_geom_angle
_geom_angle_site_symmetry_1
_geom_angle_site_symmetry_3
_geom_angle_publ_flag
Ba1 Sc1 Ca1 180.0 1_554 . ?
Ba1 Sc1 Li1 63.18(8) 1_554 1_554 ?
Ba1 Sc1 Li1 116.82(8) 1_554 15_556 ?
Ba1 Sc1 Li1 63.18(8) 1_554 3_564 ?
Ca1 Sc1 Li1 116.82(8) . 3_564 ?
Ca1 Sc1 Li1 63.18(8) . 15_556 ?
Ca1 Sc1 Li1 116.82(8) . 1_554 ?
O4 Sc1 Ba1 125.72(4) 3_565 1_554 ?
O4 Sc1 Ba1 54.28(4) 13_565 1_554 ?
O4 Sc1 Ba1 54.28(4) 15 1_554 ?
O4 Sc1 Ba1 125.71(4) . 1_554 ?
O4 Sc1 Ba1 54.28(4) 14_455 1_554 ?
O4 Sc1 Ba1 125.72(4) 2_665 1_554 ?
O4 Sc1 Ca1 54.28(4) 3_565 . ?
O4 Sc1 Ca1 54.28(4) 2_665 . ?
O4 Sc1 Ca1 125.72(4) 13_565 . ?
O4 Sc1 Ca1 125.71(4) 14_455 . ?
O4 Sc1 Ca1 125.72(4) 15 . ?
O4 Sc1 Ca1 54.28(4) . . ?
O4 Sc1 O4 89.36(6) . 2_665 ?
O4 Sc1 O4 89.36(6) 3_565 . ?
O4 Sc1 O4 180.0 3_565 15 ?
O4 Sc1 O4 180.0 14_455 2_665 ?
O4 Sc1 O4 90.64(6) 3_565 14_455 ?
O4 Sc1 O4 90.64(6) 15 2_665 ?
O4 Sc1 O4 89.36(6) 15 13_565 ?
O4 Sc1 O4 90.64(6) 3_565 13_565 ?
O4 Sc1 O4 90.64(6) . 15 ?
O4 Sc1 O4 90.64(6) 13_565 2_665 ?
O4 Sc1 O4 90.64(6) . 14_455 ?
O4 Sc1 O4 180.0 . 13_565 ?
O4 Sc1 O4 89.36(6) 3_565 2_665 ?
O4 Sc1 O4 89.36(6) 14_455 13_565 ?
O4 Sc1 O4 89.36(6) 14_455 15 ?
O4 Sc1 Li1 66.56(9) 3_565 3_564 ?
O4 Sc1 Li1 70.29(10) 13_565 3_564 ?
O4 Sc1 Li1 113.44(9) 13_565 1_554 ?
O4 Sc1 Li1 113.44(9) 3_565 15_556 ?
O4 Sc1 Li1 70.29(10) 14_455 1_554 ?
O4 Sc1 Li1 70.29(10) . 15_556 ?
O4 Sc1 Li1 31.71(10) 14_455 3_564 ?
O4 Sc1 Li1 148.29(10) 14_455 15_556 ?
O4 Sc1 Li1 66.56(9) . 1_554 ?
O4 Sc1 Li1 66.56(9) 15 15_556 ?
O4 Sc1 Li1 31.71(10) 15 1_554 ?
O4 Sc1 Li1 109.71(10) 13_565 15_556 ?
O4 Sc1 Li1 148.29(10) 2_665 3_564 ?
O4 Sc1 Li1 31.71(10) 2_665 15_556 ?
O4 Sc1 Li1 113.44(9) 15 3_564 ?
O4 Sc1 Li1 109.71(10) . 3_564 ?
O4 Sc1 Li1 148.29(10) 3_565 1_554 ?
O4 Sc1 Li1 109.71(10) 2_665 1_554 ?
Li1 Sc1 Li1 101.22(10) 3_564 1_554 ?
Li1 Sc1 Li1 78.78(10) 15_556 1_554 ?
Li1 Sc1 Li1 180.0 3_564 15_556 ?
O2 Ca1 O2 110.10(3) 13_566 15_556 ?
O2 Ca1 O2 110.10(3) 3_565 2_665 ?
O2 Ca1 O2 69.90(3) . 15_556 ?
O2 Ca1 O2 69.90(3) 3_565 13_566 ?
O2 Ca1 O2 110.10(3) 14_456 13_566 ?
O2 Ca1 O2 180.0 . 13_566 ?
O2 Ca1 O2 69.90(3) 3_565 14_456 ?
O2 Ca1 O2 180.0 3_565 15_556 ?
O2 Ca1 O2 69.90(3) . 14_456 ?
O2 Ca1 O2 110.10(3) 14_456 15_556 ?
O2 Ca1 O2 180.0 14_456 2_665 ?
O2 Ca1 O2 110.10(3) . 2_665 ?
O2 Ca1 O2 69.90(3) 15_556 2_665 ?
O2 Ca1 O2 110.10(3) 3_565 . ?
O2 Ca1 O2 69.90(3) 13_566 2_665 ?
O4 Ca1 O2 108.62(4) 13_566 14_456 ?
O4 Ca1 O2 66.94(5) 15_556 14_456 ?
O4 Ca1 O2 132.94(4) 14_456 2_665 ?
O4 Ca1 O2 71.37(4) . 14_456 ?
O4 Ca1 O2 132.94(4) 13_566 . ?
O4 Ca1 O2 132.94(4) 2_665 14_456 ?
O4 Ca1 O2 108.63(4) . 2_665 ?
O4 Ca1 O2 132.94(4) 15_556 3_565 ?
O4 Ca1 O2 113.06(5) . 15_556 ?
O4 Ca1 O2 113.06(5) 13_566 3_565 ?
O4 Ca1 O2 66.94(5) 2_665 . ?
O4 Ca1 O2 66.94(5) 14_456 13_566 ?
O4 Ca1 O2 113.07(5) 15_556 2_665 ?
O4 Ca1 O2 66.94(5) . 3_565 ?
O4 Ca1 O2 47.06(4) 14_456 14_456 ?
O4 Ca1 O2 108.63(4) 15_556 13_566 ?
O4 Ca1 O2 66.94(5) 13_566 15_556 ?
O4 Ca1 O2 108.63(4) 2_665 3_565 ?
O4 Ca1 O2 71.38(4) 2_665 15_556 ?
O4 Ca1 O2 132.94(4) . 13_566 ?
O4 Ca1 O2 47.06(4) . . ?
O4 Ca1 O2 113.06(5) 2_665 13_566 ?
O4 Ca1 O2 71.37(4) 14_456 3_565 ?
O4 Ca1 O2 113.06(5) 14_456 . ?
O4 Ca1 O2 66.94(5) 3_565 2_665 ?
O4 Ca1 O2 108.63(4) 3_565 . ?
O4 Ca1 O2 71.38(4) 13_566 2_665 ?
O4 Ca1 O2 71.38(4) 15_556 . ?
O4 Ca1 O2 47.06(4) 2_665 2_665 ?
O4 Ca1 O2 108.63(4) 14_456 15_556 ?
O4 Ca1 O2 113.06(5) 3_565 14_456 ?
O4 Ca1 O2 132.94(4) 3_565 15_556 ?
O4 Ca1 O2 47.06(4) 15_556 15_556 ?
O4 Ca1 O2 71.37(4) 3_565 13_566 ?
O4 Ca1 O2 47.06(4) 13_566 13_566 ?
O4 Ca1 O2 47.06(4) 3_565 3_565 ?
O4 Ca1 O4 65.91(5) 14_456 13_566 ?
O4 Ca1 O4 114.09(5) 15_556 2_665 ?
O4 Ca1 O4 65.91(5) 14_456 15_556 ?
O4 Ca1 O4 114.09(5) 3_565 13_566 ?
O4 Ca1 O4 65.92(5) . 2_665 ?
O4 Ca1 O4 65.92(5) 15_556 13_566 ?
O4 Ca1 O4 180.0 14_456 2_665 ?
O4 Ca1 O4 114.08(5) 14_456 . ?
O4 Ca1 O4 114.09(5) 13_566 2_665 ?
O4 Ca1 O4 65.92(5) 3_565 . ?
O4 Ca1 O4 114.08(5) 14_456 3_565 ?
O4 Ca1 O4 114.08(5) 15_556 . ?
O4 Ca1 O4 180.0 3_565 15_556 ?
O4 Ca1 O4 180.0 13_566 . ?
O4 Ca1 O4 65.91(5) 3_565 2_665 ?
B1 O1 B1 120.97(13) . 6_455 ?
B1 O1 Li1 118.23(19) 6_455 . ?
B1 O1 Li1 120.7(2) . . ?
B1 O1 Li2 85.8(6) . 8_554 ?
B1 O1 Li2 93.4(6) 6_455 8_554 ?
B1 O1 Li2 134.3(6) . . ?
B1 O1 Li2 81.7(6) 6_455 . ?
Li1 O1 Li2 52.9(6) . . ?
Li2 O1 Li1 93.6(6) 8_554 . ?
Li2 O1 Li2 135.5(8) 8_554 . ?
B1 O2 Ca1 142.62(12) . . ?
B1 O2 Li1 109.90(19) . 15_556 ?
B2 O2 Ca1 87.35(12) . . ?
B2 O2 B1 121.39(17) . . ?
B2 O2 Li1 104.83(19) . 15_556 ?
Li1 O2 Ca1 81.35(14) 15_556 . ?
B1 O3 Li1 108.78(18) 8_554 1_554 ?
B1 O3 Li2 81.4(6) 8_554 1_554 ?
B1 O3 Li2 141.0(6) 8_554 14_456 ?
B2 O3 B1 118.83(17) . 8_554 ?
B2 O3 Li1 112.4(2) . 1_554 ?
B2 O3 Li2 94.3(6) . 1_554 ?
B2 O3 Li2 72.9(6) . 14_456 ?
Li1 O3 Li2 48.2(6) 1_554 1_554 ?
Li2 O3 Li1 98.2(6) 14_456 1_554 ?
Li2 O3 Li2 137.0(10) 14_456 1_554 ?
Sc1 O4 Ca1 86.80(5) . . ?
B2 O4 Sc1 119.51(14) . . ?
B2 O4 Ca1 107.55(13) . . ?
B2 O4 Li1 120.2(2) . 14_456 ?
B2 O4 Li2 76.0(6) . 14_456 ?
Li1 O4 Sc1 115.49(16) 14_456 . ?
Li1 O4 Ca1 96.89(16) 14_456 . ?
Li2 O4 Sc1 128.9(6) 14_456 . ?
Li2 O4 Ca1 138.1(6) 14_456 . ?
Li2 O4 Li1 51.4(6) 14_456 14_456 ?
O1 B1 O1 111.31(16) . 8_554 ?
O1 B1 O2 109.54(17) . . ?
O1 B1 O2 110.32(16) 8_554 . ?
O1 B1 O3 110.70(16) 8_554 6_455 ?
O1 B1 O3 109.00(17) . 6_455 ?
O1 B1 Li2 59.2(5) 8_554 8_554 ?
O1 B1 Li2 50.1(5) 8_554 6_454 ?
O1 B1 Li2 124.3(5) . 6_454 ?
O1 B1 Li2 54.9(5) . 8_554 ?
O2 B1 O3 105.82(17) . 6_455 ?
O2 B1 Li2 126.1(5) . 6_454 ?
O2 B1 Li2 111.8(5) . 8_554 ?
O3 B1 Li2 142.2(5) 6_455 8_554 ?
O3 B1 Li2 60.7(5) 6_455 6_454 ?
Li2 B1 Li2 98.09(17) 8_554 6_454 ?
O2 B2 Li2 99.1(5) . 1_554 ?
O2 B2 Li2 146.5(6) . 14_456 ?
O3 B2 O2 121.02(19) . . ?
O3 B2 Li2 68.0(6) . 14_456 ?
O3 B2 Li2 54.3(5) . 1_554 ?
O4 B2 O2 117.7(2) . . ?
O4 B2 O3 121.2(2) . . ?
O4 B2 Li2 65.0(6) . 14_456 ?
O4 B2 Li2 114.3(5) . 1_554 ?
Li2 B2 Li2 110.1(3) 14_456 1_554 ?
Sc1 Li1 Ca1 56.21(8) 1_556 . ?
O1 Li1 Sc1 140.1(3) . 1_556 ?
O1 Li1 Ca1 108.68(19) . . ?
O1 Li1 O2 129.0(3) . 14_456 ?
O1 Li1 O3 107.2(2) . 1_556 ?
O1 Li1 O4 107.9(3) . 15_556 ?
O1 Li1 Li1 97.9(3) . 10_567 ?
O1 Li1 Li2 43.1(4) . 8_554 ?
O1 Li1 Li2 142.0(5) . 14_457 ?
O2 Li1 Sc1 79.04(14) 14_456 1_556 ?
O2 Li1 Ca1 60.44(12) 14_456 . ?
O2 Li1 Li1 76.4(2) 14_456 10_567 ?
O2 Li1 Li2 71.1(4) 14_456 14_457 ?
O2 Li1 Li2 95.2(5) 14_456 8_554 ?
O3 Li1 Sc1 81.05(16) 1_556 1_556 ?
O3 Li1 Ca1 137.0(2) 1_556 . ?
O3 Li1 O2 111.1(2) 1_556 14_456 ?
O3 Li1 Li1 57.75(16) 1_556 10_567 ?
O3 Li1 Li2 40.5(4) 1_556 14_457 ?
O3 Li1 Li2 103.6(5) 1_556 8_554 ?
O4 Li1 Sc1 32.80(9) 15_556 1_556 ?
O4 Li1 Ca1 48.75(12) 15_556 . ?
O4 Li1 O2 99.0(2) 15_556 14_456 ?
O4 Li1 O3 97.8(2) 15_556 1_556 ?
O4 Li1 Li1 149.3(3) 15_556 10_567 ?
O4 Li1 Li2 148.0(5) 15_556 8_554 ?
O4 Li1 Li2 98.1(4) 15_556 14_457 ?
Li1 Li1 Sc1 118.2(2) 10_567 1_556 ?
Li1 Li1 Ca1 136.8(3) 10_567 . ?
Li2 Li1 Sc1 67.1(4) 14_457 1_556 ?
Li2 Li1 Sc1 81.7(7) . 1_556 ?
Li2 Li1 Sc1 173.7(5) 8_554 1_556 ?
Li2 Li1 Ca1 118.7(5) 8_554 . ?
Li2 Li1 Ca1 109.3(4) 14_457 . ?
Li2 Li1 Ca1 105.7(7) . . ?
Li2 Li1 O1 66.5(7) . . ?
Li2 Li1 O2 160.5(8) . 14_456 ?
Li2 Li1 O3 68.5(7) . 1_556 ?
Li2 Li1 O4 62.5(7) . 15_556 ?
Li2 Li1 Li1 116.1(7) . 10_567 ?
Li2 Li1 Li1 51.4(4) 14_457 10_567 ?
Li2 Li1 Li1 62.2(5) 8_554 10_567 ?
Li2 Li1 Li2 104.1(5) . 14_457 ?
Li2 Li1 Li2 103.9(10) . 8_554 ?
Li2 Li1 Li2 113.6(5) 8_554 14_457 ?
O1 Li2 O1 76.9(8) 6_455 . ?
O1 Li2 O3 100.5(9) . 1_556 ?
O1 Li2 O3 111.2(10) 6_455 15_556 ?
O1 Li2 O3 128.4(11) . 15_556 ?
O1 Li2 O3 74.3(7) 6_455 1_556 ?
O1 Li2 O4 171.1(12) 6_455 15_556 ?
O1 Li2 B1 39.1(4) . 6_455 ?
O1 Li2 B1 36.6(4) 6_455 8 ?
O1 Li2 B1 39.3(4) 6_455 6_455 ?
O1 Li2 B1 89.7(8) . 8 ?
O1 Li2 B2 148.0(11) 6_455 15_556 ?
O1 Li2 B2 91.6(8) 6_455 1_556 ?
O1 Li2 B2 110.9(10) . 15_556 ?
O1 Li2 B2 130.8(9) . 1_556 ?
O1 Li2 Li1 168.8(10) . 15_557 ?
O1 Li2 Li1 107.3(8) . 6_455 ?
O1 Li2 Li1 43.3(5) 6_455 6_455 ?
O1 Li2 Li1 102.0(8) 6_455 15_557 ?
O3 Li2 O3 131.0(10) 15_556 1_556 ?
O3 Li2 B1 120.9(9) 15_556 6_455 ?
O3 Li2 B1 128.0(10) 15_556 8 ?
O3 Li2 B1 37.8(3) 1_556 8 ?
O3 Li2 B1 94.5(8) 1_556 6_455 ?
O3 Li2 B2 39.0(4) 15_556 15_556 ?
O3 Li2 B2 31.4(3) 1_556 1_556 ?
O3 Li2 B2 100.5(8) 15_556 1_556 ?
O3 Li2 Li1 98.4(8) 1_556 6_455 ?
O3 Li2 Li1 68.2(6) 15_556 6_455 ?
O3 Li2 Li1 41.3(4) 15_556 15_557 ?
O3 Li2 Li1 89.7(7) 1_556 15_557 ?
O4 Li2 O1 106.4(10) 15_556 . ?
O4 Li2 O3 73.5(7) 15_556 15_556 ?
O4 Li2 O3 96.9(9) 15_556 1_556 ?
O4 Li2 B1 145.3(11) 15_556 6_455 ?
O4 Li2 B1 134.6(10) 15_556 8 ?
O4 Li2 B2 80.0(7) 15_556 1_556 ?
O4 Li2 B2 39.0(4) 15_556 15_556 ?
O4 Li2 Li1 139.5(10) 15_556 6_455 ?
O4 Li2 Li1 76.4(6) 15_556 15_557 ?
B1 Li2 B1 64.6(5) 6_455 8 ?
B1 Li2 B2 122.6(9) 6_455 1_556 ?
B1 Li2 B2 58.6(5) 8 1_556 ?
B1 Li2 Li1 70.0(6) 6_455 6_455 ?
B1 Li2 Li1 95.9(7) 8 15_557 ?
B1 Li2 Li1 136.4(8) 6_455 15_557 ?
B1 Li2 Li1 67.1(5) 8 6_455 ?
B2 Li2 O3 130.8(10) 15_556 1_556 ?
B2 Li2 B1 159.4(10) 15_556 8 ?
B2 Li2 B1 133.5(10) 15_556 6_455 ?
B2 Li2 B2 103.9(8) 15_556 1_556 ?
B2 Li2 Li1 60.1(4) 1_556 15_557 ?
B2 Li2 Li1 64.3(5) 15_556 15_557 ?
B2 Li2 Li1 94.4(7) 1_556 6_455 ?
B2 Li2 Li1 106.7(8) 15_556 6_455 ?
Li1 Li2 O1 109.8(11) . 6_455 ?
Li1 Li2 O1 60.6(7) . . ?
Li1 Li2 O3 138.9(12) . 15_556 ?
Li1 Li2 O3 63.3(7) . 1_556 ?
Li1 Li2 O4 66.1(7) . 15_556 ?
Li1 Li2 B1 90.6(9) . 6_455 ?
Li1 Li2 B1 87.6(8) . 8 ?
Li1 Li2 B2 100.4(10) . 15_556 ?
Li1 Li2 B2 79.9(8) . 1_556 ?
Li1 Li2 Li1 66.4(5) 6_455 15_557 ?
Li1 Li2 Li1 152.8(11) . 6_455 ?
Li1 Li2 Li1 129.1(10) . 15_557 ?

loop_
_geom_bond_atom_site_label_1
_geom_bond_atom_site_label_2
_geom_bond_distance
_geom_bond_site_symmetry_2
_geom_bond_publ_flag
Sc1 Ca1 3.2933(3) . ?
Sc1 O4 2.0720(15) 3_565 ?
Sc1 O4 2.0720(15) 15 ?
Sc1 O4 2.0720(15) 2_665 ?
Sc1 O4 2.0721(15) . ?
Sc1 O4 2.0721(15) 14_455 ?
Sc1 O4 2.0720(15) 13_565 ?
Sc1 Li1 3.452(5) 3_564 ?
Sc1 Li1 3.452(5) 15_556 ?
Sc1 Li1 3.452(5) 1_554 ?
Ca1 O2 3.1112(15) 2_665 ?
Ca1 O2 3.1112(15) 14_456 ?
Ca1 O2 3.1112(15) . ?
Ca1 O2 3.1112(15) 13_566 ?
Ca1 O2 3.1112(15) 3_565 ?
Ca1 O2 3.1111(15) 15_556 ?
Ca1 O4 2.6781(16) . ?
Ca1 O4 2.6781(16) 13_566 ?
Ca1 O4 2.6781(16) 15_556 ?
Ca1 O4 2.6781(16) 2_665 ?
Ca1 O4 2.6782(16) 14_456 ?
Ca1 O4 2.6781(16) 3_565 ?
O1 B1 1.452(3) 6_455 ?
O1 B1 1.445(3) . ?
O1 Li1 1.878(5) . ?
O1 Li2 1.98(2) . ?
O1 Li2 1.87(2) 8_554 ?
O2 B1 1.493(3) . ?
O2 B2 1.384(3) . ?
O2 Li1 2.213(6) 15_556 ?
O3 B1 1.509(3) 8_554 ?
O3 B2 1.376(3) . ?
O3 Li1 2.061(5) 1_554 ?
O3 Li2 2.03(2) 14_456 ?
O3 Li2 2.15(2) 1_554 ?
O4 B2 1.355(3) . ?
O4 Li1 2.010(6) 14_456 ?
O4 Li2 1.95(2) 14_456 ?
B1 Li2 2.43(2) 6_454 ?
B1 Li2 2.28(2) 8_554 ?
B2 Li2 2.63(2) 1_554 ?
B2 Li2 2.09(2) 14_456 ?
Li1 Li1 3.202(11) 10_567 ?
Li1 Li2 3.09(2) 14_457 ?
Li1 Li2 1.72(2) . ?
Li1 Li2 2.73(2) 8_554 ?

loop_
_geom_torsion_atom_site_label_1
_geom_torsion_atom_site_label_2
_geom_torsion_atom_site_label_3
_geom_torsion_atom_site_label_4
_geom_torsion
_geom_torsion_site_symmetry_1
_geom_torsion_site_symmetry_2
_geom_torsion_site_symmetry_3
_geom_torsion_site_symmetry_4
_geom_torsion_publ_flag
Sc1 O4 B2 O2 90.4(2) . . . . ?
Sc1 O4 B2 O3 -87.0(2) . . . . ?
Sc1 O4 B2 Li2 -127.0(6) . . . 14_456 ?
Sc1 O4 B2 Li2 -25.3(5) . . . 1_554 ?
Sc1 Li1 Li2 O1 143.4(10) 1_556 . . 6_455 ?
Sc1 Li1 Li2 O1 -155.2(4) 1_556 . . . ?
Sc1 Li1 Li2 O3 -39.2(16) 1_556 . . 15_556 ?
Sc1 Li1 Li2 O3 83.6(3) 1_556 . . 1_556 ?
Sc1 Li1 Li2 O4 -28.1(3) 1_556 . . 15_556 ?
Sc1 Li1 Li2 B1 113.8(5) 1_556 . . 8 ?
Sc1 Li1 Li2 B1 178.4(6) 1_556 . . 6_455 ?
Sc1 Li1 Li2 B2 -47.1(6) 1_556 . . 15_556 ?
Sc1 Li1 Li2 B2 55.3(3) 1_556 . . 1_556 ?
Sc1 Li1 Li2 Li1 18.2(10) 1_556 . . 15_557 ?
Sc1 Li1 Li2 Li1 135(2) 1_556 . . 6_455 ?
Ca1 O2 B1 O1 17.1(3) . . . . ?
Ca1 O2 B1 O1 139.92(15) . . . 8_554 ?
Ca1 O2 B1 O3 -100.3(2) . . . 6_455 ?
Ca1 O2 B1 Li2 76.1(6) . . . 8_554 ?
Ca1 O2 B1 Li2 -165.3(6) . . . 6_454 ?
Ca1 O2 B2 O3 -177.70(19) . . . . ?
Ca1 O2 B2 O4 4.90(18) . . . . ?
Ca1 O2 B2 Li2 -81.0(10) . . . 14_456 ?
Ca1 O2 B2 Li2 128.7(5) . . . 1_554 ?
Ca1 O4 B2 O2 -6.0(2) . . . . ?
Ca1 O4 B2 O3 176.63(16) . . . . ?
Ca1 O4 B2 Li2 -121.7(5) . . . 1_554 ?
Ca1 O4 B2 Li2 136.6(6) . . . 14_456 ?
Ca1 Li1 Li2 O1 -165.3(7) . . . 6_455 ?
Ca1 Li1 Li2 O1 -103.9(4) . . . . ?
Ca1 Li1 Li2 O3 12.2(19) . . . 15_556 ?
Ca1 Li1 Li2 O3 134.9(3) . . . 1_556 ?
Ca1 Li1 Li2 O4 23.2(5) . . . 15_556 ?
Ca1 Li1 Li2 B1 -130.3(5) . . . 6_455 ?
Ca1 Li1 Li2 B1 165.1(3) . . . 8 ?
Ca1 Li1 Li2 B2 4.3(9) . . . 15_556 ?
Ca1 Li1 Li2 B2 106.7(4) . . . 1_556 ?
Ca1 Li1 Li2 Li1 69.5(12) . . . 15_557 ?
Ca1 Li1 Li2 Li1 -173(2) . . . 6_455 ?
O1 Li1 Li2 O1 -61.4(8) . . . 6_455 ?
O1 Li1 Li2 O3 116.1(18) . . . 15_556 ?
O1 Li1 Li2 O3 -121.2(5) . . . 1_556 ?
O1 Li1 Li2 O4 127.1(6) . . . 15_556 ?
O1 Li1 Li2 B1 -91.0(6) . . . 8 ?
O1 Li1 Li2 B1 -26.4(3) . . . 6_455 ?
O1 Li1 Li2 B2 108.2(9) . . . 15_556 ?
O1 Li1 Li2 B2 -149.4(6) . . . 1_556 ?
O1 Li1 Li2 Li1 -70(2) . . . 6_455 ?
O1 Li1 Li2 Li1 173.4(14) . . . 15_557 ?
O2 Li1 Li2 O1 -146.1(19) 14_456 . . . ?
O2 Li1 Li2 O1 152.6(14) 14_456 . . 6_455 ?
O2 Li1 Li2 O3 -30(4) 14_456 . . 15_556 ?
O2 Li1 Li2 O3 93(2) 14_456 . . 1_556 ?
O2 Li1 Li2 O4 -19(2) 14_456 . . 15_556 ?
O2 Li1 Li2 B1 122.9(19) 14_456 . . 8 ?
O2 Li1 Li2 B1 -172.5(16) 14_456 . . 6_455 ?
O2 Li1 Li2 B2 -38(3) 14_456 . . 15_556 ?
O2 Li1 Li2 B2 64(2) 14_456 . . 1_556 ?
O2 Li1 Li2 Li1 144.3(14) 14_456 . . 6_455 ?
O2 Li1 Li2 Li1 27(3) 14_456 . . 15_557 ?
O3 Li1 Li2 O1 121.2(5) 1_556 . . . ?
O3 Li1 Li2 O1 59.8(8) 1_556 . . 6_455 ?
O3 Li1 Li2 O3 -122.7(18) 1_556 . . 15_556 ?
O3 Li1 Li2 O4 -111.7(5) 1_556 . . 15_556 ?
O3 Li1 Li2 B1 30.2(3) 1_556 . . 8 ?
O3 Li1 Li2 B1 94.8(6) 1_556 . . 6_455 ?
O3 Li1 Li2 B2 -130.7(9) 1_556 . . 15_556 ?
O3 Li1 Li2 B2 -28.25(19) 1_556 . . 1_556 ?
O3 Li1 Li2 Li1 52(2) 1_556 . . 6_455 ?
O3 Li1 Li2 Li1 -65.4(10) 1_556 . . 15_557 ?
O4 Li1 Li2 O1 -127.1(6) 15_556 . . . ?
O4 Li1 Li2 O1 171.5(13) 15_556 . . 6_455 ?
O4 Li1 Li2 O3 -11.0(13) 15_556 . . 15_556 ?
O4 Li1 Li2 O3 111.7(5) 15_556 . . 1_556 ?
O4 Li1 Li2 B1 -153.5(9) 15_556 . . 6_455 ?
O4 Li1 Li2 B1 141.9(8) 15_556 . . 8 ?
O4 Li1 Li2 B2 83.4(5) 15_556 . . 1_556 ?
O4 Li1 Li2 B2 -19.0(4) 15_556 . . 15_556 ?
O4 Li1 Li2 Li1 46.3(9) 15_556 . . 15_557 ?
O4 Li1 Li2 Li1 163(3) 15_556 . . 6_455 ?
B1 O1 B1 O1 72.57(10) 6_455 . . 8_554 ?
B1 O1 B1 O2 -165.2(2) 6_455 . . . ?
B1 O1 B1 O3 -49.8(2) 6_455 . . 6_455 ?
B1 O1 B1 Li2 17.2(6) 6_455 . . 6_454 ?
B1 O1 B1 Li2 91.4(6) 6_455 . . 8_554 ?
B1 O1 Li1 Sc1 -84.4(4) . . . 1_556 ?
B1 O1 Li1 Sc1 92.5(3) 6_455 . . 1_556 ?
B1 O1 Li1 Ca1 151.81(15) 6_455 . . . ?
B1 O1 Li1 Ca1 -25.1(3) . . . . ?
B1 O1 Li1 O2 41.5(4) . . . 14_456 ?
B1 O1 Li1 O2 -141.5(3) 6_455 . . 14_456 ?
B1 O1 Li1 O3 178.90(19) . . . 1_556 ?
B1 O1 Li1 O3 -4.2(4) 6_455 . . 1_556 ?
B1 O1 Li1 O4 100.3(2) 6_455 . . 15_556 ?
B1 O1 Li1 O4 -76.7(3) . . . 15_556 ?
B1 O1 Li1 Li1 -62.7(3) 6_455 . . 10_567 ?
B1 O1 Li1 Li1 120.3(2) . . . 10_567 ?
B1 O1 Li1 Li2 -30.5(8) 6_455 . . 14_457 ?
B1 O1 Li1 Li2 -124.6(8) . . . . ?
B1 O1 Li1 Li2 87.3(7) . . . 8_554 ?
B1 O1 Li1 Li2 -95.8(7) 6_455 . . 8_554 ?
B1 O1 Li1 Li2 52.3(8) 6_455 . . . ?
B1 O1 Li1 Li2 152.6(7) . . . 14_457 ?
B1 O2 B2 O3 -23.1(3) . . . . ?
B1 O2 B2 O4 159.54(19) . . . . ?
B1 O2 B2 Li2 73.7(11) . . . 14_456 ?
B1 O2 B2 Li2 -76.7(5) . . . 1_554 ?
B1 O3 B2 O2 4.4(3) 8_554 . . . ?
B1 O3 B2 O4 -178.32(19) 8_554 . . . ?
B1 O3 B2 Li2 -139.4(6) 8_554 . . 14_456 ?
B1 O3 B2 Li2 82.5(6) 8_554 . . 1_554 ?
B2 O2 B1 O1 -118.1(2) . . . . ?
B2 O2 B1 O1 4.7(3) . . . 8_554 ?
B2 O2 B1 O3 124.50(19) . . . 6_455 ?
B2 O2 B1 Li2 -59.1(6) . . . 8_554 ?
B2 O2 B1 Li2 59.5(6) . . . 6_454 ?
Li1 O1 B1 O1 -110.6(3) . . . 8_554 ?
Li1 O1 B1 O2 11.7(3) . . . . ?
Li1 O1 B1 O3 127.0(3) . . . 6_455 ?
Li1 O1 B1 Li2 -91.7(7) . . . 8_554 ?
Li1 O1 B1 Li2 -165.9(6) . . . 6_454 ?
Li1 O2 B1 O1 -117.9(2) 15_556 . . 8_554 ?
Li1 O2 B1 O1 119.2(2) 15_556 . . . ?
Li1 O2 B1 O3 1.8(2) 15_556 . . 6_455 ?
Li1 O2 B1 Li2 178.2(6) 15_556 . . 8_554 ?
Li1 O2 B1 Li2 -63.2(6) 15_556 . . 6_454 ?
Li1 O2 B2 O3 102.0(2) 15_556 . . . ?
Li1 O2 B2 O4 -75.4(2) 15_556 . . . ?
Li1 O2 B2 Li2 48.3(5) 15_556 . . 1_554 ?
Li1 O2 B2 Li2 -161.3(11) 15_556 . . 14_456 ?
Li1 O3 B2 O2 -124.3(2) 1_554 . . . ?
Li1 O3 B2 O4 53.0(3) 1_554 . . . ?
Li1 O3 B2 Li2 -46.1(6) 1_554 . . 1_554 ?
Li1 O3 B2 Li2 92.0(6) 1_554 . . 14_456 ?
Li1 O4 B2 O2 -115.2(2) 14_456 . . . ?
Li1 O4 B2 O3 67.4(3) 14_456 . . . ?
Li1 O4 B2 Li2 129.1(5) 14_456 . . 1_554 ?
Li1 O4 B2 Li2 27.3(6) 14_456 . . 14_456 ?
Li1 Li1 Li2 O1 87.3(6) 10_567 . . . ?
Li1 Li1 Li2 O1 26.0(13) 10_567 . . 6_455 ?
Li1 Li1 Li2 O3 -33.8(6) 10_567 . . 1_556 ?
Li1 Li1 Li2 O3 -156.6(14) 10_567 . . 15_556 ?
Li1 Li1 Li2 O4 -145.5(4) 10_567 . . 15_556 ?
Li1 Li1 Li2 B1 -3.6(8) 10_567 . . 8 ?
Li1 Li1 Li2 B1 60.9(8) 10_567 . . 6_455 ?
Li1 Li1 Li2 B2 -62.1(6) 10_567 . . 1_556 ?
Li1 Li1 Li2 B2 -164.5(5) 10_567 . . 15_556 ?
Li1 Li1 Li2 Li1 18(3) 10_567 . . 6_455 ?
Li1 Li1 Li2 Li1 -99.3(11) 10_567 . . 15_557 ?
Li2 O1 B1 O1 -18.9(6) 8_554 . . 8_554 ?
Li2 O1 B1 O1 -176.9(8) . . . 8_554 ?
Li2 O1 B1 O2 103.4(6) 8_554 . . . ?
Li2 O1 B1 O2 -54.7(9) . . . . ?
Li2 O1 B1 O3 -141.2(6) 8_554 . . 6_455 ?
Li2 O1 B1 O3 60.7(8) . . . 6_455 ?
Li2 O1 B1 Li2 127.7(4) . . . 6_454 ?
Li2 O1 B1 Li2 -158.1(6) . . . 8_554 ?
Li2 O1 B1 Li2 -74.2(5) 8_554 . . 6_454 ?
Li2 O1 Li1 Sc1 40.2(8) . . . 1_556 ?
Li2 O1 Li1 Sc1 -171.7(7) 8_554 . . 1_556 ?
Li2 O1 Li1 Ca1 -112.4(7) 8_554 . . . ?
Li2 O1 Li1 Ca1 99.5(8) . . . . ?
Li2 O1 Li1 O2 166.1(8) . . . 14_456 ?
Li2 O1 Li1 O2 -45.8(7) 8_554 . . 14_456 ?
Li2 O1 Li1 O3 91.6(7) 8_554 . . 1_556 ?
Li2 O1 Li1 O3 -56.5(8) . . . 1_556 ?
Li2 O1 Li1 O4 48.0(8) . . . 15_556 ?
Li2 O1 Li1 O4 -163.9(7) 8_554 . . 15_556 ?
Li2 O1 Li1 Li1 -115.1(8) . . . 10_567 ?
Li2 O1 Li1 Li1 33.0(7) 8_554 . . 10_567 ?
Li2 O1 Li1 Li2 -148.1(12) . . . 8_554 ?
Li2 O1 Li1 Li2 148.1(12) 8_554 . . . ?
Li2 O1 Li1 Li2 -82.8(4) . . . 14_457 ?
Li2 O1 Li1 Li2 65.3(11) 8_554 . . 14_457 ?
Li2 O3 B2 O2 -78.2(6) 1_554 . . . ?
Li2 O3 B2 O2 143.7(6) 14_456 . . . ?
Li2 O3 B2 O4 99.1(6) 1_554 . . . ?
Li2 O3 B2 O4 -39.0(6) 14_456 . . . ?
Li2 O3 B2 Li2 -138.1(9) 14_456 . . 1_554 ?
Li2 O3 B2 Li2 138.1(9) 1_554 . . 14_456 ?
Li2 O4 B2 O2 -142.5(6) 14_456 . . . ?
Li2 O4 B2 O3 40.1(6) 14_456 . . . ?
Li2 O4 B2 Li2 101.8(5) 14_456 . . 1_554 ?
Li2 Li1 Li2 O1 141.0(5) 14_457 . . . ?
Li2 Li1 Li2 O1 21.8(7) 8_554 . . . ?
Li2 Li1 Li2 O1 -39.5(15) 8_554 . . 6_455 ?
Li2 Li1 Li2 O1 79.6(12) 14_457 . . 6_455 ?
Li2 Li1 Li2 O3 -103.0(15) 14_457 . . 15_556 ?
Li2 Li1 Li2 O3 19.8(7) 14_457 . . 1_556 ?
Li2 Li1 Li2 O3 137.9(12) 8_554 . . 15_556 ?
Li2 Li1 Li2 O3 -99.4(8) 8_554 . . 1_556 ?
Li2 Li1 Li2 O4 149.0(3) 8_554 . . 15_556 ?
Li2 Li1 Li2 O4 -91.9(5) 14_457 . . 15_556 ?
Li2 Li1 Li2 B1 50.0(9) 14_457 . . 8 ?
Li2 Li1 Li2 B1 114.6(7) 14_457 . . 6_455 ?
Li2 Li1 Li2 B1 -69.1(10) 8_554 . . 8 ?
Li2 Li1 Li2 B1 -4.6(10) 8_554 . . 6_455 ?
Li2 Li1 Li2 B2 -110.9(6) 14_457 . . 15_556 ?
Li2 Li1 Li2 B2 130.0(2) 8_554 . . 15_556 ?
Li2 Li1 Li2 B2 -8.5(8) 14_457 . . 1_556 ?
Li2 Li1 Li2 B2 -127.6(7) 8_554 . . 1_556 ?
Li2 Li1 Li2 Li1 -45.6(13) 14_457 . . 15_557 ?
Li2 Li1 Li2 Li1 -48(3) 8_554 . . 6_455 ?
Li2 Li1 Li2 Li1 -164.8(10) 8_554 . . 15_557 ?
Li2 Li1 Li2 Li1 71(3) 14_457 . . 6_455 ?
